data_7028587
loop_
_publ_author_name
'Zheng, Zheng'
'Yu, Zhi-Peng'
'Yang, Ming-Di'
'Jin, Feng'
'Ye, Li-Na'
'Fang, Min'
'Zhou, Hong-Ping'
'Wu, Jie-Ying'
'Tian, Yu-Peng'

_publ_section_title
;
 Silver(I) supramolecular complexes generated from isophorone-based
 ligands: crystal structures and enhanced nonlinear optical properties
 through metal complexation.
;
_journal_issue 3
_journal_name_full 'Dalton transactions (Cambridge, England : 2003)'
_journal_page_first 1139
_journal_page_last 1150
_journal_paper_doi 10.1039/c3dt52364k
_journal_volume 43
_journal_year 2014
_chemical_formula_moiety 'C52 H46 Ag F3 N8 O2'
_chemical_formula_sum 'C52 H46 Ag F3 N8 O2'
_chemical_formula_weight 979.84
_chemical_name_systematic
;
?
;
_space_group_IT_number 2
_symmetry_cell_setting triclinic
_symmetry_space_group_name_Hall '-P 1'
_symmetry_space_group_name_H-M 'P -1'
_atom_sites_solution_hydrogens geom
_atom_sites_solution_primary direct
_atom_sites_solution_secondary difmap
_audit_creation_method SHELXL-97
_cell_angle_alpha 93.227(5)
_cell_angle_beta 99.083(5)
_cell_angle_gamma 100.103(5)
_cell_formula_units_Z 2
_cell_length_a 9.667(5)
_cell_length_b 11.899(5)
_cell_length_c 21.743(5)
_cell_measurement_reflns_used 8390
_cell_measurement_temperature 298(2)
_cell_measurement_theta_max 26.90
_cell_measurement_theta_min 2.17
_cell_volume 2422.3(17)
_computing_cell_refinement 'Bruker SMART'
_computing_data_collection 'Bruker SMART'
_computing_data_reduction 'Bruker SAINT'
_computing_molecular_graphics 'Bruker SHELXTL'
_computing_publication_material 'Bruker SHELXTL'
_computing_structure_refinement 'SHELXL-97 (Sheldrick, 1997)'
_computing_structure_solution 'SHELXS-97 (Sheldrick, 1990)'
_diffrn_ambient_temperature 298(2)
_diffrn_measured_fraction_theta_full 0.989
_diffrn_measured_fraction_theta_max 0.989
_diffrn_measurement_device_type 'CCD area detector'
_diffrn_measurement_method 'phi and omega scans'
_diffrn_radiation_monochromator graphite
_diffrn_radiation_source 'fine-focus sealed tube'
_diffrn_radiation_type MoK\a
_diffrn_radiation_wavelength 0.71069
_diffrn_reflns_av_R_equivalents 0.0171
_diffrn_reflns_av_sigmaI/netI 0.0246
_diffrn_reflns_limit_h_max 11
_diffrn_reflns_limit_h_min -11
_diffrn_reflns_limit_k_max 14
_diffrn_reflns_limit_k_min -13
_diffrn_reflns_limit_l_max 25
_diffrn_reflns_limit_l_min -25
_diffrn_reflns_number 17293
_diffrn_reflns_theta_full 25.00
_diffrn_reflns_theta_max 25.00
_diffrn_reflns_theta_min 0.95
_exptl_absorpt_coefficient_mu 0.476
_exptl_absorpt_correction_T_max 0.9108
_exptl_absorpt_correction_T_min 0.8704
_exptl_absorpt_correction_type multi-scan
_exptl_absorpt_process_details sadabs
_exptl_crystal_colour yellow
_exptl_crystal_density_diffrn 1.343
_exptl_crystal_density_method 'not measured'
_exptl_crystal_description needle
_exptl_crystal_F_000 1008
_exptl_crystal_size_max 0.30
_exptl_crystal_size_mid 0.20
_exptl_crystal_size_min 0.20
_refine_diff_density_max 1.174
_refine_diff_density_min -1.248
_refine_diff_density_rms 0.121
_refine_ls_extinction_method none
_refine_ls_goodness_of_fit_ref 1.020
_refine_ls_hydrogen_treatment constr
_refine_ls_matrix_type full
_refine_ls_number_parameters 599
_refine_ls_number_reflns 8460
_refine_ls_number_restraints 0
_refine_ls_restrained_S_all 1.020
_refine_ls_R_factor_all 0.0818
_refine_ls_R_factor_gt 0.0686
_refine_ls_shift/su_max 0.020
_refine_ls_shift/su_mean 0.001
_refine_ls_structure_factor_coef Fsqd
_refine_ls_weighting_details 'calc w=1/[\s^2^(Fo^2^)+(0.1525P)^2^+2.7893P] where P=(Fo^2^+2Fc^2^)/3'
_refine_ls_weighting_scheme calc
_refine_ls_wR_factor_gt 0.2099
_refine_ls_wR_factor_ref 0.2303
_reflns_number_gt 6802
_reflns_number_total 8460
_reflns_threshold_expression >2sigma(I)
_cod_data_source_file c3dt52364k.txt
_cod_data_source_block 4
_cod_depositor_comments
;
The following automatic conversions were performed:

'_symmetry_cell_setting' value 'Triclinic' changed to 'triclinic'
according to
/usr/data/users/saulius/automatic-downloads/current/RSC/lib/dictionaries/cif_core.dic
dictionary named 'cif_core.dic' version 2.4.2 from 2011-04-26.

Automatic conversion script
Id: cif_fix_values 2281 2013-09-26 08:29:07Z andrius 
;
_cod_original_sg_symbol_H-M 'P-1 '
_cod_database_code 7028587

loop_
_symmetry_equiv_pos_as_xyz
'x, y, z'
'-x, -y, -z'

loop_
_atom_site_label
_atom_site_type_symbol
_atom_site_fract_x
_atom_site_fract_y
_atom_site_fract_z
_atom_site_U_iso_or_equiv
_atom_site_adp_type
_atom_site_occupancy
_atom_site_symmetry_multiplicity
_atom_site_calc_flag
_atom_site_refinement_flags
Ag1 Ag 0.97373(5) 0.27083(3) 0.483501(18) 0.0707(2) Uani 1 1 d .
C1 C 0.3621(6) 1.0901(6) 0.1593(3) 0.0763(15) Uani 1 1 d .
C2 C 0.4625(5) 1.1446(4) 0.1223(2) 0.0569(11) Uani 1 1 d .
C3 C 0.4129(6) 1.2282(5) 0.0829(3) 0.0650(13) Uani 1 1 d .
C4 C 0.5942(5) 1.1180(4) 0.1239(2) 0.0484(9) Uani 1 1 d .
C5 C 0.6964(5) 1.1765(4) 0.0858(2) 0.0536(10) Uani 1 1 d .
H5A H 0.7482 1.2476 0.1087 0.064 Uiso 1 1 calc R
H5B H 0.6431 1.1955 0.0474 0.064 Uiso 1 1 calc R
C6 C 0.8043(5) 1.1031(4) 0.0694(2) 0.0568(11) Uani 1 1 d .
C7 C 0.7290(7) 1.0007(5) 0.0236(3) 0.0770(15) Uani 1 1 d .
H7A H 0.6780 1.0272 -0.0126 0.115 Uiso 1 1 calc R
H7B H 0.6632 0.9510 0.0434 0.115 Uiso 1 1 calc R
H7C H 0.7983 0.9594 0.0112 0.115 Uiso 1 1 calc R
C8 C 0.9168(7) 1.1776(6) 0.0394(3) 0.0854(19) Uani 1 1 d .
H8A H 0.9623 1.2431 0.0678 0.128 Uiso 1 1 calc R
H8B H 0.8718 1.2026 0.0014 0.128 Uiso 1 1 calc R
H8C H 0.9867 1.1338 0.0304 0.128 Uiso 1 1 calc R
C9 C 0.8760(5) 1.0636(4) 0.1307(2) 0.0572(11) Uani 1 1 d .
H9A H 0.9350 1.0093 0.1208 0.069 Uiso 1 1 calc R
H9B H 0.9381 1.1292 0.1552 0.069 Uiso 1 1 calc R
C10 C 0.7727(5) 1.0092(4) 0.1693(2) 0.0492(9) Uani 1 1 d .
C11 C 0.6409(5) 1.0360(4) 0.1642(2) 0.0556(11) Uani 1 1 d .
H11 H 0.5777 0.9993 0.1880 0.067 Uiso 1 1 calc R
C12 C 0.8111(5) 0.9271(4) 0.2119(2) 0.0527(10) Uani 1 1 d .
H12 H 0.7393 0.8906 0.2317 0.063 Uiso 1 1 calc R
C13 C 0.9372(5) 0.8980(4) 0.2258(2) 0.0524(10) Uani 1 1 d .
H13 H 1.0104 0.9355 0.2071 0.063 Uiso 1 1 calc R
C14 C 0.9719(5) 0.8107(4) 0.2686(2) 0.0496(10) Uani 1 1 d .
C15 C 1.1123(5) 0.8001(5) 0.2855(3) 0.0727(16) Uani 1 1 d .
H15 H 1.1830 0.8476 0.2697 0.087 Uiso 1 1 calc R
C16 C 1.1495(5) 0.7196(6) 0.3257(3) 0.0771(17) Uani 1 1 d .
H16 H 1.2448 0.7142 0.3372 0.093 Uiso 1 1 calc R
C17 C 1.0466(5) 0.6486(4) 0.3482(2) 0.0513(10) Uani 1 1 d .
C18 C 0.9053(5) 0.6577(4) 0.3320(2) 0.0591(12) Uani 1 1 d .
H18 H 0.8346 0.6097 0.3476 0.071 Uiso 1 1 calc R
C19 C 0.8703(5) 0.7391(4) 0.2924(2) 0.0594(12) Uani 1 1 d .
H19 H 0.7751 0.7454 0.2816 0.071 Uiso 1 1 calc R
C20 C 1.2145(6) 0.5737(7) 0.4286(4) 0.107(3) Uani 1 1 d .
H20 H 1.2944 0.6315 0.4317 0.129 Uiso 1 1 calc R
C21 C 1.2020(7) 0.4813(7) 0.4602(4) 0.100(2) Uani 1 1 d .
H21 H 1.2752 0.4632 0.4888 0.120 Uiso 1 1 calc R
C22 C 1.0020(5) 0.4729(4) 0.4043(2) 0.0580(11) Uani 1 1 d .
H22 H 0.9063 0.4498 0.3867 0.070 Uiso 1 1 calc R
C23 C 0.7705(6) 0.0760(5) 0.5294(3) 0.0760(16) Uani 1 1 d .
H23 H 0.6924 0.0979 0.5058 0.091 Uiso 1 1 calc R
C24 C 0.7638(6) -0.0117(5) 0.5653(3) 0.0763(16) Uani 1 1 d .
H24 H 0.6820 -0.0617 0.5706 0.092 Uiso 1 1 calc R
C25 C 0.9844(6) 0.0723(4) 0.5708(2) 0.0579(11) Uani 1 1 d .
H25 H 1.0833 0.0896 0.5813 0.070 Uiso 1 1 calc R
C26 C 0.9473(5) -0.0926(4) 0.6358(2) 0.0503(10) Uani 1 1 d .
C27 C 0.8520(6) -0.1496(5) 0.6685(3) 0.0709(15) Uani 1 1 d .
H27 H 0.7592 -0.1361 0.6640 0.085 Uiso 1 1 calc R
C28 C 0.8959(6) -0.2289(5) 0.7090(3) 0.0691(14) Uani 1 1 d .
H28 H 0.8312 -0.2683 0.7312 0.083 Uiso 1 1 calc R
C29 C 1.0331(5) -0.2497(4) 0.7165(2) 0.0514(10) Uani 1 1 d .
C30 C 1.1281(5) -0.1879(4) 0.6838(2) 0.0550(11) Uani 1 1 d .
H30 H 1.2221 -0.1989 0.6892 0.066 Uiso 1 1 calc R
C31 C 1.0859(5) -0.1105(4) 0.6432(2) 0.0545(11) Uani 1 1 d .
H31 H 1.1505 -0.0706 0.6210 0.065 Uiso 1 1 calc R
C32 C 1.0715(5) -0.3373(4) 0.7580(2) 0.0531(10) Uani 1 1 d .
H32 H 0.9992 -0.3764 0.7766 0.064 Uiso 1 1 calc R
C33 C 1.1994(5) -0.3659(4) 0.7715(2) 0.0547(11) Uani 1 1 d .
H33 H 1.2722 -0.3266 0.7532 0.066 Uiso 1 1 calc R
C34 C 1.2356(5) -0.4531(4) 0.8122(2) 0.0489(10) Uani 1 1 d .
C35 C 1.1222(5) -0.5196(4) 0.8432(2) 0.0572(11) Uani 1 1 d .
H35A H 1.0627 -0.5786 0.8131 0.069 Uiso 1 1 calc R
H35B H 1.0622 -0.4683 0.8559 0.069 Uiso 1 1 calc R
C36 C 1.1833(5) -0.5764(4) 0.9011(2) 0.0575(11) Uani 1 1 d .
C37 C 1.2471(7) -0.4878(5) 0.9564(2) 0.0740(15) Uani 1 1 d .
H37A H 1.2756 -0.5262 0.9926 0.111 Uiso 1 1 calc R
H37B H 1.1771 -0.4434 0.9647 0.111 Uiso 1 1 calc R
H37C H 1.3287 -0.4379 0.9466 0.111 Uiso 1 1 calc R
C38 C 1.0625(7) -0.6633(6) 0.9189(3) 0.0870(19) Uani 1 1 d .
H38A H 1.0287 -0.7231 0.8857 0.131 Uiso 1 1 calc R
H38B H 0.9857 -0.6255 0.9259 0.131 Uiso 1 1 calc R
H38C H 1.0973 -0.6958 0.9564 0.131 Uiso 1 1 calc R
C39 C 1.2973(5) -0.6397(4) 0.8836(2) 0.0577(11) Uani 1 1 d .
H39A H 1.3415 -0.6705 0.9205 0.069 Uiso 1 1 calc R
H39B H 1.2525 -0.7036 0.8532 0.069 Uiso 1 1 calc R
C40 C 1.4118(5) -0.5638(4) 0.8567(2) 0.0525(10) Uani 1 1 d .
C41 C 1.3689(5) -0.4746(4) 0.8206(2) 0.0540(10) Uani 1 1 d .
H41 H 1.4367 -0.4294 0.8021 0.065 Uiso 1 1 calc R
C42 C 1.5466(6) -0.5844(5) 0.8642(2) 0.0645(12) Uani 1 1 d .
C43 C 1.5863(7) -0.6799(6) 0.8961(3) 0.0780(16) Uani 1 1 d .
C44 C 1.6578(7) -0.5151(6) 0.8388(3) 0.0851(18) Uani 1 1 d .
C45 C 0.6015(11) 0.2688(9) 0.4114(4) 0.111(2) Uani 1 1 d .
C46 C 0.5355(12) 0.3434(10) 0.3684(5) 0.122(3) Uani 1 1 d .
C47 C 0.4391(10) 0.0989(9) 0.6176(6) 0.124(3) Uani 1 1 d .
H47 H 0.4190 0.0283 0.5942 0.149 Uiso 1 1 calc R
C48 C 0.4921(8) 0.0978(9) 0.6822(5) 0.111(3) Uani 1 1 d .
H48 H 0.5088 0.0315 0.7004 0.133 Uiso 1 1 calc R
C49 C 0.5177(8) 0.2066(10) 0.7168(5) 0.116(3) Uani 1 1 d .
H49 H 0.5536 0.2145 0.7594 0.139 Uiso 1 1 calc R
C50 C 0.4873(8) 0.3036(10) 0.6849(6) 0.122(3) Uani 1 1 d .
H50 H 0.5000 0.3743 0.7076 0.146 Uiso 1 1 calc R
C51 C 0.4378(9) 0.2945(10) 0.6190(6) 0.123(3) Uani 1 1 d .
H51 H 0.4210 0.3578 0.5978 0.147 Uiso 1 1 calc R
C52 C 0.4158(11) 0.1830(12) 0.5879(5) 0.127(3) Uani 1 1 d .
H52 H 0.3838 0.1722 0.5449 0.153 Uiso 1 1 calc R
F1 F 0.6300(7) 0.4279(5) 0.3529(3) 0.1417(18) Uani 1 1 d .
F2 F 0.4817(7) 0.2844(6) 0.3103(3) 0.145(2) Uani 1 1 d .
F3 F 0.4236(7) 0.3733(6) 0.3787(3) 0.148(2) Uani 1 1 d .
N1 N 0.2844(7) 1.0465(7) 0.1876(4) 0.120(2) Uani 1 1 d .
N2 N 0.3737(6) 1.2942(5) 0.0526(3) 0.0899(16) Uani 1 1 d .
N3 N 1.0854(4) 0.5665(4) 0.39034(19) 0.0560(9) Uani 1 1 d .
N4 N 1.0707(5) 0.4174(4) 0.4457(2) 0.0600(10) Uani 1 1 d .
N5 N 0.9088(5) 0.1284(3) 0.53263(19) 0.0631(10) Uani 1 1 d .
N6 N 0.9015(4) -0.0134(3) 0.59297(18) 0.0550(9) Uani 1 1 d .
N7 N 1.6161(7) -0.7573(6) 0.9194(3) 0.110(2) Uani 1 1 d .
N9 N 1.7453(7) -0.4618(8) 0.8170(4) 0.133(3) Uani 1 1 d .
O1 O 0.7280(7) 0.2870(5) 0.4255(3) 0.1099(16) Uani 1 1 d .
O2 O 0.5229(8) 0.1935(7) 0.4299(3) 0.142(2) Uani 1 1 d .

loop_
_atom_site_aniso_label
_atom_site_aniso_U_11
_atom_site_aniso_U_22
_atom_site_aniso_U_33
_atom_site_aniso_U_23
_atom_site_aniso_U_13
_atom_site_aniso_U_12
Ag1 0.0959(4) 0.0536(3) 0.0702(3) 0.0320(2) 0.0203(2) 0.0206(2)
C1 0.063(3) 0.091(4) 0.084(4) 0.030(3) 0.015(3) 0.032(3)
C2 0.059(3) 0.059(3) 0.057(3) 0.015(2) 0.009(2) 0.022(2)
C3 0.064(3) 0.063(3) 0.071(3) 0.013(3) 0.002(2) 0.023(2)
C4 0.055(2) 0.044(2) 0.048(2) 0.0123(18) 0.0081(18) 0.0154(18)
C5 0.065(3) 0.046(2) 0.054(2) 0.0187(19) 0.012(2) 0.017(2)
C6 0.063(3) 0.059(3) 0.057(2) 0.025(2) 0.021(2) 0.020(2)
C7 0.098(4) 0.076(4) 0.062(3) 0.002(3) 0.014(3) 0.032(3)
C8 0.078(4) 0.101(5) 0.097(4) 0.058(4) 0.040(3) 0.031(3)
C9 0.053(2) 0.059(3) 0.066(3) 0.025(2) 0.015(2) 0.016(2)
C10 0.052(2) 0.047(2) 0.052(2) 0.0167(18) 0.0091(18) 0.0130(18)
C11 0.058(3) 0.056(3) 0.060(3) 0.025(2) 0.017(2) 0.016(2)
C12 0.057(3) 0.050(2) 0.057(2) 0.021(2) 0.014(2) 0.014(2)
C13 0.053(2) 0.044(2) 0.062(3) 0.0213(19) 0.010(2) 0.0083(18)
C14 0.050(2) 0.046(2) 0.055(2) 0.0171(19) 0.0080(19) 0.0101(18)
C15 0.049(3) 0.076(3) 0.103(4) 0.054(3) 0.023(3) 0.016(2)
C16 0.042(2) 0.095(4) 0.104(4) 0.060(4) 0.018(3) 0.020(2)
C17 0.049(2) 0.047(2) 0.063(3) 0.026(2) 0.0129(19) 0.0125(18)
C18 0.048(2) 0.059(3) 0.076(3) 0.034(2) 0.018(2) 0.010(2)
C19 0.041(2) 0.065(3) 0.076(3) 0.031(2) 0.009(2) 0.013(2)
C20 0.053(3) 0.123(6) 0.146(6) 0.091(5) 0.000(3) 0.004(3)
C21 0.066(4) 0.115(5) 0.121(5) 0.075(5) -0.002(3) 0.022(4)
C22 0.060(3) 0.049(2) 0.070(3) 0.028(2) 0.014(2) 0.012(2)
C23 0.077(4) 0.067(3) 0.078(3) 0.030(3) -0.010(3) 0.010(3)
C24 0.062(3) 0.073(3) 0.087(4) 0.039(3) -0.012(3) 0.006(3)
C25 0.067(3) 0.048(2) 0.059(3) 0.022(2) 0.006(2) 0.013(2)
C26 0.059(3) 0.046(2) 0.047(2) 0.0184(18) 0.0021(18) 0.0114(19)
C27 0.056(3) 0.079(3) 0.085(3) 0.049(3) 0.010(2) 0.019(2)
C28 0.058(3) 0.076(3) 0.082(3) 0.049(3) 0.018(2) 0.020(2)
C29 0.057(2) 0.051(2) 0.047(2) 0.0197(19) 0.0045(18) 0.0106(19)
C30 0.054(2) 0.061(3) 0.054(2) 0.020(2) 0.0084(19) 0.019(2)
C31 0.059(3) 0.054(3) 0.054(2) 0.024(2) 0.012(2) 0.010(2)
C32 0.056(3) 0.053(3) 0.053(2) 0.023(2) 0.0077(19) 0.013(2)
C33 0.062(3) 0.056(3) 0.049(2) 0.023(2) 0.010(2) 0.012(2)
C34 0.052(2) 0.051(2) 0.046(2) 0.0155(18) 0.0066(18) 0.0131(19)
C35 0.057(3) 0.062(3) 0.059(3) 0.028(2) 0.015(2) 0.018(2)
C36 0.065(3) 0.054(3) 0.061(3) 0.028(2) 0.018(2) 0.017(2)
C37 0.107(4) 0.067(3) 0.058(3) 0.023(2) 0.022(3) 0.031(3)
C38 0.084(4) 0.080(4) 0.112(5) 0.058(4) 0.039(4) 0.020(3)
C39 0.068(3) 0.050(2) 0.058(3) 0.022(2) 0.008(2) 0.017(2)
C40 0.056(3) 0.053(2) 0.051(2) 0.0117(19) 0.0064(19) 0.017(2)
C41 0.059(3) 0.054(2) 0.053(2) 0.022(2) 0.0114(19) 0.012(2)
C42 0.063(3) 0.070(3) 0.065(3) 0.021(2) 0.007(2) 0.024(2)
C43 0.079(4) 0.089(4) 0.076(3) 0.020(3) 0.007(3) 0.042(3)
C44 0.063(3) 0.101(5) 0.102(5) 0.030(4) 0.020(3) 0.035(3)
C45 0.104(6) 0.114(7) 0.115(6) 0.012(5) 0.015(5) 0.023(5)
C46 0.117(7) 0.123(8) 0.127(8) 0.019(6) 0.019(6) 0.026(6)
C47 0.094(6) 0.116(7) 0.160(10) 0.006(7) 0.037(6) 0.002(5)
C48 0.076(4) 0.141(8) 0.130(7) 0.040(6) 0.045(5) 0.026(5)
C49 0.068(4) 0.167(9) 0.114(6) 0.005(6) 0.046(4) 0.001(5)
C50 0.072(5) 0.144(8) 0.159(9) 0.017(7) 0.050(5) 0.019(5)
C51 0.076(5) 0.137(8) 0.162(9) 0.036(7) 0.041(5) 0.015(5)
C52 0.118(7) 0.148(10) 0.114(7) 0.018(7) 0.014(5) 0.022(7)
F1 0.144(4) 0.133(4) 0.148(4) 0.033(4) 0.024(4) 0.017(4)
F2 0.145(5) 0.151(5) 0.132(4) 0.020(4) 0.008(4) 0.020(4)
F3 0.129(4) 0.146(5) 0.176(5) 0.022(4) 0.024(4) 0.047(4)
N1 0.084(4) 0.163(7) 0.138(6) 0.070(5) 0.057(4) 0.041(4)
N2 0.097(4) 0.079(3) 0.098(4) 0.026(3) -0.003(3) 0.041(3)
N3 0.050(2) 0.057(2) 0.067(2) 0.0298(19) 0.0134(17) 0.0154(17)
N4 0.068(3) 0.056(2) 0.062(2) 0.0244(19) 0.0159(19) 0.0191(19)
N5 0.078(3) 0.051(2) 0.061(2) 0.0233(18) 0.005(2) 0.013(2)
N6 0.062(2) 0.047(2) 0.056(2) 0.0232(17) 0.0033(17) 0.0111(17)
N7 0.118(5) 0.119(5) 0.110(5) 0.042(4) 0.006(4) 0.071(4)
N9 0.076(4) 0.169(7) 0.177(7) 0.076(6) 0.051(4) 0.038(4)
O1 0.103(4) 0.114(4) 0.113(4) 0.013(3) 0.013(3) 0.025(3)
O2 0.138(6) 0.138(6) 0.146(6) 0.034(5) 0.017(4) 0.011(5)

loop_
_atom_type_symbol
_atom_type_description
_atom_type_scat_dispersion_real
_atom_type_scat_dispersion_imag
_atom_type_scat_source
C C 0.0033 0.0016 'International Tables Vol C Tables 4.2.6.8 and 6.1.1.4'
H H 0.0000 0.0000 'International Tables Vol C Tables 4.2.6.8 and 6.1.1.4'
N N 0.0061 0.0033 'International Tables Vol C Tables 4.2.6.8 and 6.1.1.4'
O O 0.0106 0.0060 'International Tables Vol C Tables 4.2.6.8 and 6.1.1.4'
F F 0.0171 0.0103 'International Tables Vol C Tables 4.2.6.8 and 6.1.1.4'
Ag Ag -0.8971 1.1015 'International Tables Vol C Tables 4.2.6.8 and 6.1.1.4'

loop_
_geom_angle_atom_site_label_1
_geom_angle_atom_site_label_2
_geom_angle_atom_site_label_3
_geom_angle
N4 Ag1 N5 170.24(16)
N4 Ag1 O1 91.59(18)
N5 Ag1 O1 97.74(18)
N1 C1 C2 179.0(8)
C4 C2 C3 122.2(5)
C4 C2 C1 122.3(4)
C3 C2 C1 115.5(5)
N2 C3 C2 179.3(7)
C2 C4 C11 120.8(4)
C2 C4 C5 121.2(4)
C11 C4 C5 118.0(4)
C4 C5 C6 113.2(4)
C4 C5 H5A 108.9
C6 C5 H5A 108.9
C4 C5 H5B 108.9
C6 C5 H5B 108.9
H5A C5 H5B 107.8
C7 C6 C8 109.4(5)
C7 C6 C9 111.1(4)
C8 C6 C9 109.6(4)
C7 C6 C5 110.4(4)
C8 C6 C5 108.5(4)
C9 C6 C5 107.8(4)
C6 C7 H7A 109.5
C6 C7 H7B 109.5
H7A C7 H7B 109.5
C6 C7 H7C 109.5
H7A C7 H7C 109.5
H7B C7 H7C 109.5
C6 C8 H8A 109.5
C6 C8 H8B 109.5
H8A C8 H8B 109.5
C6 C8 H8C 109.5
H8A C8 H8C 109.5
H8B C8 H8C 109.5
C10 C9 C6 113.5(4)
C10 C9 H9A 108.9
C6 C9 H9A 108.9
C10 C9 H9B 108.9
C6 C9 H9B 108.9
H9A C9 H9B 107.7
C11 C10 C12 119.3(4)
C11 C10 C9 120.2(4)
C12 C10 C9 120.4(4)
C10 C11 C4 123.3(4)
C10 C11 H11 118.4
C4 C11 H11 118.4
C13 C12 C10 126.9(4)
C13 C12 H12 116.5
C10 C12 H12 116.5
C12 C13 C14 125.4(4)
C12 C13 H13 117.3
C14 C13 H13 117.3
C19 C14 C15 118.1(4)
C19 C14 C13 122.9(4)
C15 C14 C13 119.0(4)
C14 C15 C16 120.9(4)
C14 C15 H15 119.5
C16 C15 H15 119.5
C17 C16 C15 120.0(5)
C17 C16 H16 120.0
C15 C16 H16 120.0
C16 C17 C18 120.1(4)
C16 C17 N3 119.9(4)
C18 C17 N3 120.0(4)
C17 C18 C19 119.1(4)
C17 C18 H18 120.5
C19 C18 H18 120.5
C14 C19 C18 121.8(4)
C14 C19 H19 119.1
C18 C19 H19 119.1
C21 C20 N3 105.8(6)
C21 C20 H20 127.1
N3 C20 H20 127.1
C20 C21 N4 111.6(5)
C20 C21 H21 124.2
N4 C21 H21 124.2
N4 C22 N3 112.1(5)
N4 C22 H22 123.9
N3 C22 H22 123.9
C24 C23 N5 109.9(5)
C24 C23 H23 125.1
N5 C23 H23 125.1
C23 C24 N6 106.6(5)
C23 C24 H24 126.7
N6 C24 H24 126.7
N5 C25 N6 111.6(5)
N5 C25 H25 124.2
N6 C25 H25 124.2
C27 C26 C31 120.9(4)
C27 C26 N6 119.1(4)
C31 C26 N6 120.0(4)
C26 C27 C28 118.9(5)
C26 C27 H27 120.5
C28 C27 H27 120.5
C29 C28 C27 121.4(5)
C29 C28 H28 119.3
C27 C28 H28 119.3
C28 C29 C30 118.0(4)
C28 C29 C32 118.9(4)
C30 C29 C32 123.1(4)
C31 C30 C29 121.2(4)
C31 C30 H30 119.4
C29 C30 H30 119.4
C26 C31 C30 119.5(4)
C26 C31 H31 120.2
C30 C31 H31 120.2
C33 C32 C29 126.5(4)
C33 C32 H32 116.8
C29 C32 H32 116.8
C32 C33 C34 126.0(4)
C32 C33 H33 117.0
C34 C33 H33 117.0
C41 C34 C33 119.5(4)
C41 C34 C35 121.1(4)
C33 C34 C35 119.5(4)
C34 C35 C36 113.4(4)
C34 C35 H35A 108.9
C36 C35 H35A 108.9
C34 C35 H35B 108.9
C36 C35 H35B 108.9
H35A C35 H35B 107.7
C39 C36 C37 109.9(4)
C39 C36 C38 108.8(4)
C37 C36 C38 109.6(5)
C39 C36 C35 108.5(4)
C37 C36 C35 111.5(4)
C38 C36 C35 108.5(4)
C36 C37 H37A 109.5
C36 C37 H37B 109.5
H37A C37 H37B 109.5
C36 C37 H37C 109.5
H37A C37 H37C 109.5
H37B C37 H37C 109.5
C36 C38 H38A 109.5
C36 C38 H38B 109.5
H38A C38 H38B 109.5
C36 C38 H38C 109.5
H38A C38 H38C 109.5
H38B C38 H38C 109.5
C40 C39 C36 112.8(4)
C40 C39 H39A 109.0
C36 C39 H39A 109.0
C40 C39 H39B 109.0
C36 C39 H39B 109.0
H39A C39 H39B 107.8
C42 C40 C41 122.2(5)
C42 C40 C39 120.5(4)
C41 C40 C39 117.2(4)
C34 C41 C40 123.3(4)
C34 C41 H41 118.4
C40 C41 H41 118.4
C40 C42 C44 122.2(5)
C40 C42 C43 122.1(5)
C44 C42 C43 115.7(5)
N7 C43 C42 177.7(8)
N9 C44 C42 178.1(9)
O1 C45 O2 124.5(10)
O1 C45 C46 118.3(10)
O2 C45 C46 117.2(10)
F3 C46 F1 113.7(10)
F3 C46 F2 97.7(9)
F1 C46 F2 100.5(8)
F3 C46 C45 118.5(10)
F1 C46 C45 113.0(9)
F2 C46 C45 110.5(9)
C52 C47 C48 128.3(11)
C52 C47 H47 115.9
C48 C47 H47 115.9
C47 C48 C49 114.4(9)
C47 C48 H48 122.8
C49 C48 H48 122.8
C48 C49 C50 118.8(9)
C48 C49 H49 120.6
C50 C49 H49 120.6
C49 C50 C51 121.6(10)
C49 C50 H50 119.2
C51 C50 H50 119.2
C52 C51 C50 116.0(10)
C52 C51 H51 122.0
C50 C51 H51 122.0
C47 C52 C51 120.8(11)
C47 C52 H52 119.6
C51 C52 H52 119.6
C22 N3 C20 105.8(4)
C22 N3 C17 127.7(4)
C20 N3 C17 126.4(4)
C22 N4 C21 104.6(4)
C22 N4 Ag1 123.6(4)
C21 N4 Ag1 131.5(4)
C25 N5 C23 105.8(4)
C25 N5 Ag1 130.2(4)
C23 N5 Ag1 124.0(3)
C25 N6 C24 106.1(4)
C25 N6 C26 127.1(4)
C24 N6 C26 126.8(4)
C45 O1 Ag1 158.6(7)

loop_
_geom_bond_atom_site_label_1
_geom_bond_atom_site_label_2
_geom_bond_distance
Ag1 N4 2.104(4)
Ag1 N5 2.110(4)
Ag1 O1 2.552(6)
C1 N1 1.121(8)
C1 C2 1.448(8)
C2 C4 1.360(7)
C2 C3 1.445(7)
C3 N2 1.130(7)
C4 C11 1.431(6)
C4 C5 1.493(6)
C5 C6 1.543(7)
C5 H5A 0.9700
C5 H5B 0.9700
C6 C7 1.526(8)
C6 C8 1.531(7)
C6 C9 1.541(6)
C7 H7A 0.9600
C7 H7B 0.9600
C7 H7C 0.9600
C8 H8A 0.9600
C8 H8B 0.9600
C8 H8C 0.9600
C9 C10 1.489(6)
C9 H9A 0.9700
C9 H9B 0.9700
C10 C11 1.356(7)
C10 C12 1.440(6)
C11 H11 0.9300
C12 C13 1.320(6)
C12 H12 0.9300
C13 C14 1.480(6)
C13 H13 0.9300
C14 C19 1.368(6)
C14 C15 1.379(7)
C15 C16 1.388(7)
C15 H15 0.9300
C16 C17 1.361(7)
C16 H16 0.9300
C17 C18 1.380(7)
C17 N3 1.434(5)
C18 C19 1.384(6)
C18 H18 0.9300
C19 H19 0.9300
C20 C21 1.327(9)
C20 N3 1.372(7)
C20 H20 0.9300
C21 N4 1.340(8)
C21 H21 0.9300
C22 N4 1.312(6)
C22 N3 1.335(6)
C22 H22 0.9300
C23 C24 1.336(8)
C23 N5 1.362(8)
C23 H23 0.9300
C24 N6 1.376(7)
C24 H24 0.9300
C25 N5 1.307(6)
C25 N6 1.343(6)
C25 H25 0.9300
C26 C27 1.362(7)
C26 C31 1.379(7)
C26 N6 1.438(5)
C27 C28 1.400(7)
C27 H27 0.9300
C28 C29 1.378(7)
C28 H28 0.9300
C29 C30 1.385(6)
C29 C32 1.474(6)
C30 C31 1.380(6)
C30 H30 0.9300
C31 H31 0.9300
C32 C33 1.334(7)
C32 H32 0.9300
C33 C34 1.454(6)
C33 H33 0.9300
C34 C41 1.343(7)
C34 C35 1.508(6)
C35 C36 1.545(6)
C35 H35A 0.9700
C35 H35B 0.9700
C36 C39 1.523(7)
C36 C37 1.528(8)
C36 C38 1.533(7)
C37 H37A 0.9600
C37 H37B 0.9600
C37 H37C 0.9600
C38 H38A 0.9600
C38 H38B 0.9600
C38 H38C 0.9600
C39 C40 1.515(7)
C39 H39A 0.9700
C39 H39B 0.9700
C40 C42 1.354(7)
C40 C41 1.435(6)
C41 H41 0.9300
C42 C44 1.438(9)
C42 C43 1.441(8)
C43 N7 1.135(8)
C44 N9 1.146(9)
C45 O1 1.191(10)
C45 O2 1.200(11)
C45 C46 1.473(14)
C46 F3 1.245(11)
C46 F1 1.332(12)
C46 F2 1.388(12)
C47 C52 1.255(15)
C47 C48 1.419(14)
C47 H47 0.9300
C48 C49 1.422(13)
C48 H48 0.9300
C49 C50 1.429(14)
C49 H49 0.9300
C50 C51 1.429(14)
C50 H50 0.9300
C51 C52 1.421(15)
C51 H51 0.9300
C52 H52 0.9300

loop_
_geom_torsion_atom_site_label_1
_geom_torsion_atom_site_label_2
_geom_torsion_atom_site_label_3
_geom_torsion_atom_site_label_4
_geom_torsion
N1 C1 C2 C4 -61(42)
N1 C1 C2 C3 119(42)
C4 C2 C3 N2 -130(64)
C1 C2 C3 N2 51(64)
C3 C2 C4 C11 179.0(5)
C1 C2 C4 C11 -1.7(8)
C3 C2 C4 C5 1.4(7)
C1 C2 C4 C5 -179.3(5)
C2 C4 C5 C6 -153.5(4)
C11 C4 C5 C6 28.8(6)
C4 C5 C6 C7 68.7(5)
C4 C5 C6 C8 -171.3(4)
C4 C5 C6 C9 -52.8(5)
C7 C6 C9 C10 -69.8(6)
C8 C6 C9 C10 169.1(5)
C5 C6 C9 C10 51.3(6)
C6 C9 C10 C11 -25.8(7)
C6 C9 C10 C12 153.7(4)
C12 C10 C11 C4 178.9(4)
C9 C10 C11 C4 -1.6(7)
C2 C4 C11 C10 -177.6(5)
C5 C4 C11 C10 0.1(7)
C11 C10 C12 C13 -174.6(5)
C9 C10 C12 C13 5.9(8)
C10 C12 C13 C14 -178.2(5)
C12 C13 C14 C19 9.0(8)
C12 C13 C14 C15 -171.2(5)
C19 C14 C15 C16 -0.3(9)
C13 C14 C15 C16 179.9(6)
C14 C15 C16 C17 1.0(11)
C15 C16 C17 C18 -1.1(10)
C15 C16 C17 N3 -179.2(6)
C16 C17 C18 C19 0.6(8)
N3 C17 C18 C19 178.6(5)
C15 C14 C19 C18 -0.2(8)
C13 C14 C19 C18 179.6(5)
C17 C18 C19 C14 0.1(9)
N3 C20 C21 N4 -2.0(11)
N5 C23 C24 N6 1.2(8)
C31 C26 C27 C28 -1.3(9)
N6 C26 C27 C28 178.4(5)
C26 C27 C28 C29 0.3(10)
C27 C28 C29 C30 1.4(9)
C27 C28 C29 C32 -177.7(5)
C28 C29 C30 C31 -2.1(8)
C32 C29 C30 C31 177.0(5)
C27 C26 C31 C30 0.6(8)
N6 C26 C31 C30 -179.0(4)
C29 C30 C31 C26 1.1(8)
C28 C29 C32 C33 -178.3(5)
C30 C29 C32 C33 2.6(8)
C29 C32 C33 C34 -179.5(5)
C32 C33 C34 C41 178.6(5)
C32 C33 C34 C35 -0.1(8)
C41 C34 C35 C36 21.5(7)
C33 C34 C35 C36 -159.8(4)
C34 C35 C36 C39 -48.6(6)
C34 C35 C36 C37 72.6(6)
C34 C35 C36 C38 -166.7(5)
C37 C36 C39 C40 -67.9(5)
C38 C36 C39 C40 172.1(5)
C35 C36 C39 C40 54.3(5)
C36 C39 C40 C42 150.4(5)
C36 C39 C40 C41 -32.9(6)
C33 C34 C41 C40 -176.0(4)
C35 C34 C41 C40 2.7(7)
C42 C40 C41 C34 179.6(5)
C39 C40 C41 C34 2.9(7)
C41 C40 C42 C44 2.8(8)
C39 C40 C42 C44 179.3(5)
C41 C40 C42 C43 -174.7(5)
C39 C40 C42 C43 1.8(8)
C40 C42 C43 N7 84(20)
C44 C42 C43 N7 -93(20)
C40 C42 C44 N9 -89(22)
C43 C42 C44 N9 89(22)
O1 C45 C46 F3 -140.0(10)
O2 C45 C46 F3 40.0(15)
O1 C45 C46 F1 -3.2(14)
O2 C45 C46 F1 176.8(9)
O1 C45 C46 F2 108.5(10)
O2 C45 C46 F2 -71.5(12)
C52 C47 C48 C49 1.8(14)
C47 C48 C49 C50 0.8(10)
C48 C49 C50 C51 -2.7(11)
C49 C50 C51 C52 2.3(11)
C48 C47 C52 C51 -2.2(17)
C50 C51 C52 C47 0.1(14)
N4 C22 N3 C20 -3.6(7)
N4 C22 N3 C17 -178.7(5)
C21 C20 N3 C22 3.3(9)
C21 C20 N3 C17 178.5(6)
C16 C17 N3 C22 -161.4(6)
C18 C17 N3 C22 20.6(8)
C16 C17 N3 C20 24.4(9)
C18 C17 N3 C20 -153.6(7)
N3 C22 N4 C21 2.4(7)
N3 C22 N4 Ag1 176.5(3)
C20 C21 N4 C22 -0.1(9)
C20 C21 N4 Ag1 -173.7(6)
N5 Ag1 N4 C22 -167.2(8)
O1 Ag1 N4 C22 -4.4(4)
N5 Ag1 N4 C21 5.3(13)
O1 Ag1 N4 C21 168.1(6)
N6 C25 N5 C23 -0.6(6)
N6 C25 N5 Ag1 179.4(3)
C24 C23 N5 C25 -0.4(7)
C24 C23 N5 Ag1 179.6(4)
N4 Ag1 N5 C25 -19.4(12)
O1 Ag1 N5 C25 178.0(5)
N4 Ag1 N5 C23 160.5(8)
O1 Ag1 N5 C23 -2.1(5)
N5 C25 N6 C24 1.3(6)
N5 C25 N6 C26 -179.9(4)
C23 C24 N6 C25 -1.5(7)
C23 C24 N6 C26 179.8(5)
C27 C26 N6 C25 159.5(5)
C31 C26 N6 C25 -20.8(7)
C27 C26 N6 C24 -21.9(8)
C31 C26 N6 C24 157.7(5)
O2 C45 O1 Ag1 -9(2)
C46 C45 O1 Ag1 170.8(12)
N4 Ag1 O1 C45 -168.0(17)
N5 Ag1 O1 C45 9.1(17)
